data_9002726
loop_
_publ_author_name
'Krause, W.'
'Bernhardt, H. J.'
'McCammon, C. A.'
'Effenberger, H.'

_publ_section_title
;Neustadtelite and cobaltneustadtelite, the Fe- and Co- analogues of
 medenbachite
;
_journal_name_full 'American Mineralogist'
_journal_page_first 726
_journal_page_last 738
_journal_volume 87
_journal_year 2002
_chemical_formula_sum 'Al0.05 As2 Bi1.96 Ca0.04 Co0.38 Cu0.01 Fe1.5 H2 Ni0.04 O12 Zn0.01'
_chemical_name_mineral Neustadtelite
_space_group_IT_number 2
_symmetry_space_group_name_Hall '-P 1'
_symmetry_space_group_name_H-M 'P -1'
_cell_angle_alpha 95.52
_cell_angle_beta 99.51
_cell_angle_gamma 92.85
_cell_formula_units_Z 1
_cell_length_a 4.566
_cell_length_b 6.158
_cell_length_c 8.972
_cell_volume 247.095
_database_code_amcsd 0002815
_exptl_crystal_density_diffrn 5.821
_cod_original_formula_sum 'Bi1.96 Ca.04 Fe1.5 Co.38 Ni.04 Al.05 Zn.01 Cu.01 As2 O12 H2'
_cod_database_code 9002726

loop_
_space_group_symop_operation_xyz
x,y,z
-x,-y,-z

loop_
_atom_site_aniso_label
_atom_site_aniso_U_11
_atom_site_aniso_U_22
_atom_site_aniso_U_33
_atom_site_aniso_U_12
_atom_site_aniso_U_13
_atom_site_aniso_U_23
Bi1 0.04040 0.02720 0.02530 0.01530 0.00360 0.00100
Ca1 0.04040 0.02720 0.02530 0.01530 0.00360 0.00100
Bi2 0.03500 0.02470 0.02530 0.01140 0.00310 0.00230
Ca2 0.03500 0.02470 0.02530 0.01140 0.00310 0.00230
FeM1 0.01940 0.01880 0.01910 0.00700 0.00170 0.00180
FeM2 0.01710 0.01470 0.01770 0.00540 0.00380 0.00450
CoM2 0.01710 0.01470 0.01770 0.00540 0.00380 0.00450
NiM2 0.01710 0.01470 0.01770 0.00540 0.00380 0.00450
AlM2 0.01710 0.01470 0.01770 0.00540 0.00380 0.00450
ZnM2 0.01710 0.01470 0.01770 0.00540 0.00380 0.00450
CuM2 0.01710 0.01470 0.01770 0.00540 0.00380 0.00450
As 0.02080 0.01890 0.01960 0.00750 0.00290 0.00310
O1 0.02500 0.02000 0.03200 0.00700 0.00300 0.01100
O-H2 0.02400 0.02200 0.02500 0.00300 -0.00300 0.00700
O3 0.01500 0.02600 0.02800 0.00400 -0.00100 0.00700
O4 0.02800 0.02600 0.01800 0.01300 0.00700 0.00200
O5 0.02600 0.04000 0.02000 0.00500 -0.00400 -0.00800
O6 0.03400 0.04000 0.02500 0.00700 -0.00700 -0.00300

loop_
_atom_site_label
_atom_site_fract_x
_atom_site_fract_y
_atom_site_fract_z
_atom_site_occupancy
_atom_site_type_symbol
_atom_site_attached_hydrogens
Bi1 0.16150 0.29550 0.40120 0.49000 Bi 0
Ca1 0.16150 0.29550 0.40120 0.01000 Ca 0
Bi2 0.25900 0.32250 0.39340 0.49000 Bi 0
Ca2 0.25900 0.32250 0.39340 0.01000 Ca 0
FeM1 0.00000 0.00000 0.00000 1.00000 Fe 0
FeM2 0.00000 0.50000 0.00000 0.50000 Fe 0
CoM2 0.00000 0.50000 0.00000 0.38000 Co 0
NiM2 0.00000 0.50000 0.00000 0.04000 Ni 0
AlM2 0.00000 0.50000 0.00000 0.05000 Al 0
ZnM2 0.00000 0.50000 0.00000 0.01000 Zn 0
CuM2 0.00000 0.50000 0.00000 0.01000 Cu 0
As 0.54620 0.79130 0.21425 1.00000 As 0
O1 0.32810 0.56030 0.19630 1.00000 O 0
O-H2 0.15310 0.74270 0.89020 1.00000 O 1
O3 0.34430 0.00630 0.17640 1.00000 O 0
O4 0.22690 0.24220 0.91980 1.00000 O 0
O5 0.26990 0.61960 0.53530 1.00000 O 0
O6 0.24720 0.14360 0.61330 1.00000 O 0

loop_
_cod_changelog_entry_id
_cod_changelog_entry_author
_cod_changelog_entry_date
_cod_changelog_entry_text
1
;cod-tools version 3.8.0
Id: cif_guess_AMCSD_atom_types 9574 2023-05-10 09:00:05Z saulius
;
2023-05-10T18:48:14+03:00
;Derived atom types and hydrogen counts
from atom names that follow the AMCSD naming convention
(Wat == water, O-H == hydroxyl).
;
2
;cod-tools version 3.10.1
Id: cif_fix_AMCSD_aniso_labels 10200 2024-08-01 14:09:44Z saulius
;
2024-08-02T12:20:23+03:00
;Changed the following '_atom_site_aniso_label' values:
'OH2' -> 'O-H2'
;

loop_
_cod_related_entry_id
_cod_related_entry_database
_cod_related_entry_code
1 AMCSD 0002815
